data_7100648
loop_
_publ_author_name
'Kathryn Preuss'
'Michael C. Jennings'
'Jian Wu.'

_publ_section_title
;
Synthesis and Magnetic Properties of a
4-(2'-Pyrimidyl)-1,2,3,5-Dithiadiazolyl Dimanganese Complex
;
_journal_name_full 'Chemical Communications'
_journal_paper_doi 10.1039/b512312g
_journal_year 2006
_chemical_formula_sum 'C25 H7 F24 Mn2 N4 O8 S2'
_chemical_formula_weight 1121.35
_space_group_IT_number 2
_symmetry_cell_setting triclinic
_symmetry_space_group_name_Hall '-P 1'
_symmetry_space_group_name_H-M 'P -1'
_cell_angle_alpha 96.563(10)
_cell_angle_beta 91.913(10)
_cell_angle_gamma 110.860(9)
_cell_formula_units_Z 2
_cell_length_a 8.9148(14)
_cell_length_b 12.209(2)
_cell_length_c 18.562(3)
_cell_measurement_temperature 100(2)
_cell_volume 1869.5(5)
_diffrn_ambient_temperature 100(2)
_exptl_crystal_density_diffrn 1.992
_cod_depositor_comments
;
The following automatic conversions were performed:
'_symmetry_cell_setting' value 'Triclinic' changed to 'triclinic'
according to '/home/saulius/struct/CIF-dictionaries/cif_core.dic'
dictionary named 'cif_core.dic' version 2.4.1 from 2010-06-29.

Automatic conversion script
Id: cif_fix_enum 1527 2010-12-29 10:47:43Z saulius 
;
_cod_database_code 7100648

loop_
_symmetry_equiv_pos_as_xyz
'x, y, z'
'-x, -y, -z'

loop_
_atom_site_label
_atom_site_type_symbol
_atom_site_fract_x
_atom_site_fract_y
_atom_site_fract_z
_atom_site_U_iso_or_equiv
_atom_site_adp_type
_atom_site_occupancy
_atom_site_symmetry_multiplicity
_atom_site_calc_flag
_atom_site_refinement_flags
_atom_site_disorder_assembly
_atom_site_disorder_group
Mn1 Mn 0.22933(10) 0.83711(8) 0.38654(5) 0.0397(3) Uani 1 1 d . . .
N50 N 0.395(2) 0.8513(13) 0.4931(9) 0.0348(16) Uiso 0.50 1 d P A -1
S51 S 0.3829(5) 0.7409(4) 0.5400(2) 0.0524(10) Uiso 0.50 1 d P A -1
S52 S 0.5701(5) 0.8474(3) 0.6149(2) 0.0495(9) Uiso 0.50 1 d P A -1
N53 N 0.602(2) 0.9690(11) 0.5793(11) 0.0360(15) Uiso 0.50 1 d P . -1
C54 C 0.502(2) 0.9460(14) 0.5219(10) 0.0316(19) Uiso 0.50 1 d P A -1
C55 C 0.512(2) 1.0489(10) 0.4862(9) 0.0316(19) Uiso 0.50 1 d PG A -1
N56 N 0.6248(17) 1.1608(12) 0.5111(7) 0.0348(16) Uiso 0.50 1 d PG . -1
C57 C 0.6282(13) 1.2570(9) 0.4768(6) 0.0524(10) Uiso 0.50 1 d PG A -1
H57A H 0.7050 1.3335 0.4938 0.063 Uiso 0.50 1 calc PR A -1
C58 C 0.5193(12) 1.2413(8) 0.4176(5) 0.050(4) Uiso 0.50 1 d PG A -1
H58A H 0.5217 1.3071 0.3942 0.060 Uiso 0.50 1 calc PR A -1
C59 C 0.4070(14) 1.1295(10) 0.3928(6) 0.0495(9) Uiso 0.50 1 d PG A -1
H59A H 0.3326 1.1187 0.3524 0.059 Uiso 0.50 1 calc PR A -1
N60 N 0.404(2) 1.0333(8) 0.4271(9) 0.0360(15) Uiso 0.50 1 d PG A -1
O11 O 0.0451(5) 0.7222(3) 0.4417(2) 0.0425(12) Uani 1 1 d . A .
C12 C -0.0900(8) 0.7246(6) 0.4560(3) 0.0389(18) Uani 1 1 d . . .
C13 C -0.1627(7) 0.7996(5) 0.4325(3) 0.0379(17) Uani 1 1 d . A .
H13A H -0.2705 0.7873 0.4432 0.045 Uiso 1 1 calc R . .
C14 C -0.0836(8) 0.8906(6) 0.3943(3) 0.0381(17) Uani 1 1 d . . .
O15 O 0.0565(5) 0.9173(3) 0.3729(2) 0.0398(11) Uani 1 1 d . A .
C16 C -0.1796(9) 0.6330(7) 0.5026(5) 0.058(2) Uani 1 1 d . A .
C17 C -0.1655(8) 0.9739(7) 0.3732(4) 0.0449(19) Uani 1 1 d . A .
F11 F -0.2204(7) 0.5247(5) 0.4650(3) 0.137(2) Uani 1 1 d . . .
F12 F -0.1007(5) 0.6313(5) 0.5581(3) 0.162(3) Uani 1 1 d . . .
F13 F -0.3217(5) 0.6293(4) 0.5167(2) 0.0949(17) Uani 1 1 d . . .
F14 F -0.0945(5) 1.0817(4) 0.4090(2) 0.0837(15) Uani 1 1 d . . .
F15 F -0.1652(4) 0.9827(3) 0.3029(2) 0.0639(12) Uani 1 1 d . . .
F16 F -0.3212(4) 0.9379(3) 0.38815(19) 0.0612(11) Uani 1 1 d . . .
O31 O 0.2894(5) 0.6857(4) 0.3528(2) 0.0475(13) Uani 1 1 d . A .
C32 C 0.3777(7) 0.6708(6) 0.3061(4) 0.0383(18) Uani 1 1 d . . .
C33 C 0.4450(7) 0.7453(6) 0.2534(3) 0.0382(17) Uani 1 1 d . A .
H33A H 0.5160 0.7268 0.2213 0.046 Uiso 1 1 calc R . .
C34 C 0.4079(7) 0.8450(6) 0.2484(3) 0.0372(18) Uani 1 1 d . . .
O35 O 0.3195(5) 0.8853(4) 0.2857(2) 0.0420(12) Uani 1 1 d . A .
C36 C 0.4210(9) 0.5611(7) 0.3079(4) 0.049(2) Uani 1 1 d . A .
C37 C 0.4856(8) 0.9237(7) 0.1909(4) 0.0432(18) Uani 1 1 d . A .
F31 F 0.4961(5) 0.5652(3) 0.3723(2) 0.0710(13) Uani 1 1 d . . .
F32 F 0.5139(5) 0.5446(3) 0.2568(2) 0.0702(12) Uani 1 1 d . . .
F33 F 0.2891(4) 0.4639(3) 0.30091(19) 0.0569(11) Uani 1 1 d . . .
F34 F 0.5942(4) 0.8916(4) 0.1555(2) 0.0659(12) Uani 1 1 d . . .
F35 F 0.5581(4) 1.0372(4) 0.21954(19) 0.0620(12) Uani 1 1 d . . .
F36 F 0.3735(4) 0.9215(3) 0.13954(18) 0.0502(10) Uani 1 1 d . . .
Mn2 Mn 0.81646(11) 0.21294(8) 0.03963(5) 0.0380(3) Uani 1 1 d . . .
N61 N 0.7109(18) 0.0144(11) 0.0186(11) 0.0360(14) Uiso 0.50 1 d P B -1
S62 S 0.8021(4) -0.0821(3) 0.0178(3) 0.0440(9) Uiso 0.50 1 d P B -1
S63 S 0.5942(4) -0.2275(3) -0.0156(2) 0.0457(9) Uiso 0.50 1 d P B -1
N64 N 0.4777(14) -0.1491(12) -0.0158(8) 0.0320(16) Uiso 0.50 1 d P . -1
C65 C 0.5572(16) -0.0410(14) 0.0025(10) 0.0259(19) Uiso 0.50 1 d P B -1
C66 C 0.4676(15) 0.0390(10) 0.0038(9) 0.0259(19) Uiso 0.50 1 d PG B -1
N67 N 0.3031(15) -0.0052(8) -0.0160(10) 0.0360(14) Uiso 0.50 1 d PG . -1
C68 C 0.2189(10) 0.0713(10) -0.0150(8) 0.0440(9) Uiso 0.50 1 d PG B -1
H68A H 0.1064 0.0411 -0.0285 0.053 Uiso 0.50 1 calc PR B -1
C69 C 0.2991(10) 0.1919(9) 0.0059(5) 0.044(4) Uiso 0.50 1 d PG B -1
H69A H 0.2415 0.2442 0.0066 0.052 Uiso 0.50 1 calc PR B -1
C70 C 0.4636(10) 0.2361(8) 0.0257(6) 0.0457(9) Uiso 0.50 1 d PG B -1
H70A H 0.5185 0.3186 0.0400 0.055 Uiso 0.50 1 calc PR B -1
N71 N 0.5479(10) 0.1597(11) 0.0246(7) 0.0320(16) Uiso 0.50 1 d PG B -1
O21 O 1.0029(4) 0.1840(3) 0.1015(2) 0.0416(12) Uani 1 1 d . B .
C22 C 1.0367(7) 0.2039(6) 0.1696(4) 0.0420(19) Uani 1 1 d . . .
C23 C 0.9653(7) 0.2541(5) 0.2218(3) 0.0385(18) Uani 1 1 d . B .
H23A H 0.9974 0.2586 0.2717 0.046 Uiso 1 1 calc R . .
C24 C 0.8471(7) 0.2985(5) 0.2032(4) 0.0368(17) Uani 1 1 d . . .
O25 O 0.7833(5) 0.2931(4) 0.1420(2) 0.0442(12) Uani 1 1 d . B .
C26 C 1.1826(9) 0.1749(8) 0.1940(4) 0.053(2) Uani 1 1 d . B .
C27 C 0.7903(8) 0.3666(7) 0.2644(4) 0.0454(19) Uani 1 1 d . B .
F21 F 1.1857(5) 0.1598(4) 0.2637(2) 0.0938(16) Uani 1 1 d . . .
F22 F 1.3184(4) 0.2641(4) 0.1854(2) 0.0693(13) Uani 1 1 d . . .
F23 F 1.1890(4) 0.0789(4) 0.1549(2) 0.0649(12) Uani 1 1 d . . .
F24 F 0.8393(5) 0.4802(4) 0.2576(2) 0.0910(15) Uani 1 1 d . . .
F25 F 0.6323(4) 0.3287(3) 0.26380(19) 0.0654(12) Uani 1 1 d . . .
F26 F 0.8440(4) 0.3599(4) 0.3311(2) 0.0797(14) Uani 1 1 d . . .
O41 O 0.9590(4) 0.2087(3) -0.0529(2) 0.0399(11) Uani 1 1 d . B .
C42 C 0.9804(7) 0.2679(6) -0.1053(3) 0.0362(17) Uani 1 1 d . . .
C43 C 0.9175(7) 0.3546(6) -0.1166(3) 0.0385(17) Uani 1 1 d . B .
H43A H 0.9352 0.3884 -0.1606 0.046 Uiso 1 1 calc R . .
C44 C 0.8311(7) 0.3929(5) -0.0665(4) 0.0359(17) Uani 1 1 d . . .
O45 O 0.7973(4) 0.3611(3) -0.0050(2) 0.0429(12) Uani 1 1 d . B .
C46 C 1.0880(8) 0.2400(7) -0.1604(4) 0.0439(19) Uani 1 1 d . B .
C47 C 0.7632(8) 0.4867(6) -0.0835(4) 0.0399(17) Uani 1 1 d . B .
F41 F 1.0704(5) 0.1275(4) -0.1705(2) 0.0742(13) Uani 1 1 d . . .
F42 F 1.2424(4) 0.3007(4) -0.13772(19) 0.0674(12) Uani 1 1 d . . .
F43 F 1.0659(4) 0.2692(3) -0.22618(19) 0.0629(12) Uani 1 1 d . . .
F44 F 0.8096(4) 0.5801(3) -0.0322(2) 0.0644(12) Uani 1 1 d . . .
F45 F 0.8060(4) 0.5276(3) -0.1470(2) 0.0557(11) Uani 1 1 d . . .
F46 F 0.6026(4) 0.4424(3) -0.08814(19) 0.0555(11) Uani 1 1 d . . .

loop_
_atom_site_aniso_label
_atom_site_aniso_U_11
_atom_site_aniso_U_22
_atom_site_aniso_U_33
_atom_site_aniso_U_23
_atom_site_aniso_U_13
_atom_site_aniso_U_12
Mn1 0.0353(6) 0.0472(7) 0.0403(7) 0.0100(5) 0.0097(5) 0.0176(5)
O11 0.035(3) 0.046(3) 0.052(3) 0.017(2) 0.021(2) 0.017(2)
C12 0.034(4) 0.038(5) 0.034(4) -0.003(3) 0.004(4) 0.004(4)
C13 0.036(4) 0.042(5) 0.040(4) 0.007(4) 0.004(3) 0.018(4)
C14 0.039(4) 0.048(5) 0.030(4) 0.001(4) -0.001(4) 0.021(4)
O15 0.034(3) 0.047(3) 0.042(3) 0.007(2) 0.005(2) 0.019(2)
C16 0.038(5) 0.045(6) 0.099(7) 0.034(5) 0.034(5) 0.014(4)
C17 0.035(4) 0.061(6) 0.043(5) 0.003(5) 0.005(4) 0.025(4)
F11 0.168(5) 0.058(4) 0.188(6) 0.045(4) 0.095(5) 0.029(4)
F12 0.067(3) 0.257(7) 0.125(4) 0.156(5) -0.025(3) -0.022(4)
F13 0.064(3) 0.131(4) 0.114(4) 0.083(3) 0.050(3) 0.041(3)
F14 0.082(3) 0.064(3) 0.109(4) -0.025(3) -0.031(3) 0.045(3)
F15 0.065(3) 0.098(3) 0.051(3) 0.029(2) 0.016(2) 0.050(2)
F16 0.046(2) 0.097(3) 0.058(3) 0.013(2) 0.013(2) 0.045(2)
O31 0.043(3) 0.053(3) 0.051(3) 0.014(3) 0.017(2) 0.020(2)
C32 0.036(4) 0.038(5) 0.041(5) 0.001(4) -0.006(4) 0.016(4)
C33 0.040(4) 0.047(5) 0.040(4) 0.014(4) 0.012(3) 0.028(4)
C34 0.021(4) 0.055(5) 0.031(4) 0.011(4) -0.007(3) 0.007(4)
O35 0.047(3) 0.052(3) 0.039(3) 0.011(2) 0.013(2) 0.030(2)
C36 0.042(5) 0.048(5) 0.052(5) 0.003(4) 0.007(4) 0.013(4)
C37 0.047(5) 0.054(5) 0.039(5) 0.013(4) 0.015(4) 0.027(4)
F31 0.082(3) 0.061(3) 0.073(3) 0.005(2) -0.024(3) 0.034(2)
F32 0.080(3) 0.073(3) 0.082(3) 0.027(3) 0.038(3) 0.049(3)
F33 0.059(3) 0.039(3) 0.070(3) 0.006(2) 0.004(2) 0.015(2)
F34 0.063(3) 0.101(4) 0.065(3) 0.044(3) 0.039(2) 0.054(3)
F35 0.061(3) 0.056(3) 0.057(3) 0.014(2) 0.012(2) 0.003(2)
F36 0.050(2) 0.063(3) 0.046(2) 0.021(2) 0.003(2) 0.026(2)
Mn2 0.0386(6) 0.0427(7) 0.0364(6) 0.0091(5) 0.0037(5) 0.0182(5)
O21 0.040(3) 0.047(3) 0.040(3) 0.008(2) -0.002(2) 0.017(2)
C22 0.031(4) 0.046(5) 0.050(5) 0.022(4) 0.004(4) 0.010(4)
C23 0.036(4) 0.045(5) 0.033(4) 0.016(4) 0.004(3) 0.010(4)
C24 0.036(4) 0.035(4) 0.036(4) 0.004(4) 0.007(4) 0.009(3)
O25 0.050(3) 0.054(3) 0.034(3) 0.005(2) -0.001(2) 0.025(2)
C26 0.050(5) 0.065(6) 0.049(6) 0.010(5) -0.003(4) 0.026(5)
C27 0.044(5) 0.055(6) 0.040(5) 0.007(4) 0.001(4) 0.021(4)
F21 0.094(3) 0.177(5) 0.051(3) 0.041(3) 0.005(3) 0.091(3)
F22 0.037(2) 0.070(3) 0.094(3) -0.007(3) -0.009(2) 0.019(2)
F23 0.064(3) 0.060(3) 0.081(3) 0.012(3) -0.008(2) 0.036(2)
F24 0.124(4) 0.058(3) 0.091(3) 0.003(3) 0.052(3) 0.031(3)
F25 0.045(2) 0.090(3) 0.064(3) -0.001(2) 0.011(2) 0.031(2)
F26 0.076(3) 0.149(4) 0.037(3) 0.004(3) 0.004(2) 0.071(3)
O41 0.042(3) 0.044(3) 0.038(3) 0.008(2) 0.000(2) 0.020(2)
C42 0.030(4) 0.045(5) 0.033(4) 0.005(4) 0.002(3) 0.012(3)
C43 0.032(4) 0.045(5) 0.035(4) 0.008(4) 0.001(3) 0.010(4)
C44 0.033(4) 0.029(4) 0.049(5) 0.014(4) -0.002(4) 0.014(3)
O45 0.051(3) 0.047(3) 0.041(3) 0.014(2) 0.009(2) 0.027(2)
C46 0.045(5) 0.053(6) 0.033(5) 0.008(4) 0.007(4) 0.017(4)
C47 0.043(5) 0.044(5) 0.036(5) 0.004(4) 0.002(4) 0.021(4)
F41 0.101(3) 0.052(3) 0.080(3) 0.010(3) 0.048(3) 0.037(3)
F42 0.034(2) 0.094(3) 0.064(3) 0.006(2) 0.012(2) 0.011(2)
F43 0.071(3) 0.093(3) 0.039(2) 0.012(2) 0.018(2) 0.045(2)
F44 0.085(3) 0.046(3) 0.064(3) -0.008(2) -0.022(2) 0.033(2)
F45 0.061(2) 0.054(3) 0.061(3) 0.028(2) 0.010(2) 0.024(2)
F46 0.039(2) 0.065(3) 0.069(3) 0.021(2) 0.003(2) 0.023(2)

loop_
_geom_bond_atom_site_label_1
_geom_bond_atom_site_label_2
_geom_bond_distance
_geom_bond_site_symmetry_2
_geom_bond_publ_flag
Mn1 O15 2.121(4) . ?
Mn1 O11 2.125(4) . ?
Mn1 O35 2.125(4) . ?
Mn1 O31 2.135(5) . ?
Mn1 N56 2.26(3) 2_676 ?
Mn1 N53 2.308(13) 2_676 ?
Mn1 N60 2.361(9) . ?
Mn1 N50 2.380(12) . ?
N50 C54 1.255(13) . ?
N50 S51 1.661(11) . ?
S51 S52 2.073(5) . ?
S52 N53 1.632(11) . ?
N53 C54 1.300(12) . ?
N53 Mn1 2.308(12) 2_676 ?
C54 C55 1.462(10) . ?
C55 N56 1.3900 . ?
C55 N60 1.3900 . ?
N56 C57 1.3900 . ?
N56 Mn1 2.259(8) 2_676 ?
C57 C58 1.3900 . ?
C57 H57A 0.9500 . ?
C58 C59 1.3900 . ?
C58 H58A 0.9500 . ?
C59 N60 1.3900 . ?
C59 H59A 0.9500 . ?
O11 C12 1.251(7) . ?
C12 C13 1.394(8) . ?
C12 C16 1.506(8) . ?
C13 C14 1.374(7) . ?
C13 H13A 0.9500 . ?
C14 O15 1.264(6) . ?
C14 C17 1.524(8) . ?
C16 F12 1.234(8) . ?
C16 F13 1.288(7) . ?
C16 F11 1.341(9) . ?
C17 F15 1.323(7) . ?
C17 F14 1.324(7) . ?
C17 F16 1.347(6) . ?
O31 C32 1.232(7) . ?
C32 C33 1.414(8) . ?
C32 C36 1.522(9) . ?
C33 C34 1.382(8) . ?
C33 H33A 0.9500 . ?
C34 O35 1.256(7) . ?
C34 C37 1.534(8) . ?
C36 F32 1.324(7) . ?
C36 F33 1.330(7) . ?
C36 F31 1.339(7) . ?
C37 F34 1.332(7) . ?
C37 F35 1.338(7) . ?
C37 F36 1.349(6) . ?
Mn2 O25 2.115(4) . ?
Mn2 O45 2.131(4) . ?
Mn2 O21 2.142(4) . ?
Mn2 O41 2.177(4) . ?
Mn2 N71 2.245(8) . ?
Mn2 N61 2.247(12) . ?
Mn2 N67 2.36(2) 2_655 ?
Mn2 N64 2.463(11) 2_655 ?
N61 C65 1.300(12) . ?
N61 S62 1.652(12) . ?
S62 S63 2.073(5) . ?
S63 N64 1.645(11) . ?
N64 C65 1.254(12) . ?
N64 Mn2 2.463(11) 2_655 ?
C65 C66 1.464(11) . ?
C66 N67 1.3900 . ?
C66 N71 1.3900 . ?
N67 C68 1.3900 . ?
N67 Mn2 2.356(9) 2_655 ?
C68 C69 1.3900 . ?
C68 H68A 0.9500 . ?
C69 C70 1.3900 . ?
C69 H69A 0.9500 . ?
C70 N71 1.3900 . ?
C70 H70A 0.9500 . ?
O21 C22 1.266(7) . ?
C22 C23 1.379(8) . ?
C22 C26 1.531(9) . ?
C23 C24 1.395(8) . ?
C23 H23A 0.9500 . ?
C24 O25 1.238(6) . ?
C24 C27 1.536(9) . ?
C26 F21 1.328(7) . ?
C26 F23 1.328(8) . ?
C26 F22 1.338(7) . ?
C27 F25 1.315(7) . ?
C27 F24 1.320(7) . ?
C27 F26 1.334(6) . ?
O41 C42 1.257(6) . ?
C42 C43 1.395(8) . ?
C42 C46 1.516(8) . ?
C43 C44 1.372(8) . ?
C43 H43A 0.9500 . ?
C44 O45 1.259(6) . ?
C44 C47 1.530(8) . ?
C46 F41 1.316(7) . ?
C46 F42 1.336(6) . ?
C46 F43 1.338(6) . ?
C47 F44 1.328(7) . ?
C47 F46 1.335(6) . ?
C47 F45 1.347(6) . ?
